data_7012426
loop_
_publ_author_name
'Konchenko, Sergei N.'
'Pushkarevsky, Nikolai A.'
'Virovets, Alexander V.'
'Scheer, Manfred'

_publ_section_title
;
 Reactions of [Fe3(&#x00B5;3-Q)(CO)9]2-- (Q = Se, Te) with organic and
 organometallic dihalides of group 15 elements -- an approach to
 functionalised clusters
;
_journal_issue 4
_journal_name_full 'Dalton Transactions'
_journal_page_first 581
_journal_paper_doi 10.1039/b210839a
_journal_year 2003
_chemical_formula_sum 'C23.5 H17 Bi Fe4 O11 Se'
_chemical_formula_weight 986.71
_chemical_name_systematic
;
?
;
_space_group_IT_number 60
_symmetry_cell_setting orthorhombic
_symmetry_Int_Tables_number 60
_symmetry_space_group_name_Hall '-P 2n 2ab'
_symmetry_space_group_name_H-M 'P b c n'
_atom_sites_solution_hydrogens geom
_atom_sites_solution_primary direct
_atom_sites_solution_secondary difmap
_audit_creation_method SHELXL-97
_cell_angle_alpha 90.00
_cell_angle_beta 90.00
_cell_angle_gamma 90.00
_cell_formula_units_Z 8
_cell_length_a 28.682(6)
_cell_length_b 11.118(2)
_cell_length_c 18.514(4)
_cell_measurement_reflns_used 997
_cell_measurement_temperature 200(2)
_cell_measurement_theta_max 24.07
_cell_measurement_theta_min 2.25
_cell_volume 5904(2)
_computing_cell_refinement 'STOE IPDS software'
_computing_data_collection 'STOE IPDS software'
_computing_data_reduction 'STOE IPDS software'
_computing_molecular_graphics SIEMENS-XP
_computing_publication_material SHELXL-97
_computing_structure_refinement 'SHELXL-97 (Sheldrick, 1997)'
_computing_structure_solution 'SHELXS-97 (Sheldrick, 1990)'
_diffrn_ambient_temperature 200(2)
_diffrn_measured_fraction_theta_full 0.988
_diffrn_measured_fraction_theta_max 0.988
_diffrn_measurement_device_type 'STOE IPDS'
_diffrn_measurement_method phi-scans
_diffrn_radiation_monochromator graphite
_diffrn_radiation_source 'fine-focus sealed tube'
_diffrn_radiation_type MoK\a
_diffrn_radiation_wavelength 0.71073
_diffrn_reflns_av_R_equivalents 0.0533
_diffrn_reflns_av_sigmaI/netI 0.0515
_diffrn_reflns_limit_h_max 32
_diffrn_reflns_limit_h_min -32
_diffrn_reflns_limit_k_max 10
_diffrn_reflns_limit_k_min -12
_diffrn_reflns_limit_l_max 17
_diffrn_reflns_limit_l_min -21
_diffrn_reflns_number 14580
_diffrn_reflns_theta_full 24.07
_diffrn_reflns_theta_max 24.07
_diffrn_reflns_theta_min 2.25
_diffrn_standards_number 0
_exptl_absorpt_coefficient_mu 9.148
_exptl_absorpt_correction_T_max 0.9643
_exptl_absorpt_correction_T_min 0.7623
_exptl_absorpt_correction_type numerical
_exptl_absorpt_process_details 'program faceit'
_exptl_crystal_colour black
_exptl_crystal_density_diffrn 2.220
_exptl_crystal_density_method 'not measured'
_exptl_crystal_description block
_exptl_crystal_F_000 3736
_exptl_crystal_size_max 0.20
_exptl_crystal_size_mid 0.15
_exptl_crystal_size_min 0.05
_refine_diff_density_max 1.724
_refine_diff_density_min -0.545
_refine_diff_density_rms 0.176
_refine_ls_extinction_method none
_refine_ls_goodness_of_fit_ref 0.917
_refine_ls_hydrogen_treatment mixed
_refine_ls_matrix_type full
_refine_ls_number_parameters 361
_refine_ls_number_reflns 4625
_refine_ls_number_restraints 0
_refine_ls_restrained_S_all 0.917
_refine_ls_R_factor_all 0.0491
_refine_ls_R_factor_gt 0.0339
_refine_ls_shift/su_max 0.003
_refine_ls_shift/su_mean 0.000
_refine_ls_structure_factor_coef Fsqd
_refine_ls_weighting_details 'calc w=1/[\s^2^(Fo^2^)+(0.0466P)^2^+0.0000P] where P=(Fo^2^+2Fc^2^)/3'
_refine_ls_weighting_scheme calc
_refine_ls_wR_factor_gt 0.0791
_refine_ls_wR_factor_ref 0.0818
_reflns_number_gt 3314
_reflns_number_total 4625
_reflns_threshold_expression >2sigma(I)
_cod_data_source_file b210839a.txt
_cod_data_source_block fin
_cod_original_sg_symbol_H-M Pbcn
_cod_original_formula_sum 'C23.50 H17 Bi Fe4 O11 Se'
_cod_database_code 7012426

loop_
_symmetry_equiv_pos_as_xyz
'x, y, z'
'-x+1/2, -y+1/2, z+1/2'
'-x, y, -z+1/2'
'x+1/2, -y+1/2, -z'
'-x, -y, -z'
'x-1/2, y-1/2, -z-1/2'
'x, -y, z-1/2'
'-x-1/2, y-1/2, z'

loop_
_atom_site_label
_atom_site_type_symbol
_atom_site_fract_x
_atom_site_fract_y
_atom_site_fract_z
_atom_site_U_iso_or_equiv
_atom_site_adp_type
_atom_site_occupancy
_atom_site_symmetry_multiplicity
_atom_site_calc_flag
_atom_site_refinement_flags
_atom_site_disorder_assembly
_atom_site_disorder_group
Bi Bi 0.384676(10) 0.08408(2) 0.236303(15) 0.03171(10) Uani 1 1 d . . .
Se Se 0.40536(3) -0.10681(7) 0.10787(4) 0.0381(2) Uani 1 1 d . . .
Fe1 Fe 0.33393(4) -0.00895(10) 0.12600(6) 0.0338(3) Uani 1 1 d . . .
Fe2 Fe 0.41714(4) 0.10605(10) 0.10724(6) 0.0360(3) Uani 1 1 d . . .
Fe3 Fe 0.37692(4) -0.14805(10) 0.22626(6) 0.0364(3) Uani 1 1 d . . .
Fe4 Fe 0.36059(4) 0.26445(9) 0.31920(5) 0.0312(3) Uani 1 1 d . . .
C1 C 0.3220(3) 0.3160(7) 0.2509(4) 0.041(2) Uani 1 1 d . . .
O1 O 0.2966(2) 0.3517(6) 0.2083(3) 0.0568(16) Uani 1 1 d . . .
C2 C 0.4084(3) 0.3461(8) 0.2866(4) 0.044(2) Uani 1 1 d . . .
O2 O 0.4394(3) 0.4034(7) 0.2673(4) 0.069(2) Uani 1 1 d . . .
C3 C 0.4284(4) 0.1018(8) 0.0130(5) 0.058(3) Uani 1 1 d . . .
O3 O 0.4366(4) 0.0999(7) -0.0482(4) 0.098(3) Uani 1 1 d . . .
C4 C 0.4012(3) 0.2628(9) 0.1085(4) 0.043(2) Uani 1 1 d . . .
O4 O 0.3899(2) 0.3617(6) 0.1102(3) 0.0584(17) Uani 1 1 d . . .
C5 C 0.4747(4) 0.1153(8) 0.1388(5) 0.053(2) Uani 1 1 d . . .
O5 O 0.5129(3) 0.1231(7) 0.1575(4) 0.075(2) Uani 1 1 d . . .
C6 C 0.4287(4) -0.1784(9) 0.2771(5) 0.057(3) Uani 1 1 d . . .
O6 O 0.4618(3) -0.2010(8) 0.3077(4) 0.083(2) Uani 1 1 d . . .
C7 C 0.3324(3) -0.1478(7) 0.2930(5) 0.043(2) Uani 1 1 d . . .
O7 O 0.3030(2) -0.1473(6) 0.3356(4) 0.0605(18) Uani 1 1 d . . .
C8 C 0.3642(3) -0.3015(9) 0.1992(5) 0.052(2) Uani 1 1 d . . .
O8 O 0.3568(3) -0.3996(6) 0.1849(4) 0.072(2) Uani 1 1 d . . .
C9 C 0.2881(3) 0.0539(8) 0.1793(5) 0.045(2) Uani 1 1 d . . .
O9 O 0.2566(2) 0.0914(6) 0.2111(4) 0.0585(17) Uani 1 1 d . . .
C10 C 0.3006(3) -0.1393(9) 0.0967(5) 0.049(2) Uani 1 1 d . . .
O10 O 0.2792(2) -0.2180(6) 0.0769(4) 0.0636(19) Uani 1 1 d . . .
C11 C 0.3246(3) 0.0826(9) 0.0482(5) 0.050(2) Uani 1 1 d . . .
O11 O 0.3149(3) 0.1394(7) -0.0009(4) 0.076(2) Uani 1 1 d . . .
C12 C 0.3411(3) 0.3553(7) 0.4153(4) 0.0328(17) Uani 1 1 d . . .
C13 C 0.3823(3) 0.2890(8) 0.4258(4) 0.040(2) Uani 1 1 d . . .
H13 H 0.4114 0.3229 0.4393 0.048 Uiso 1 1 calc R . .
C14 C 0.3746(3) 0.1660(7) 0.4136(4) 0.042(2) Uani 1 1 d . . .
H14 H 0.3970 0.1034 0.4177 0.050 Uiso 1 1 calc R . .
C15 C 0.3281(3) 0.1531(7) 0.3945(4) 0.042(2) Uani 1 1 d . . .
H15 H 0.3130 0.0795 0.3827 0.051 Uiso 1 1 calc R . .
C16 C 0.3070(3) 0.2667(7) 0.3953(4) 0.0362(18) Uani 1 1 d . . .
H16 H 0.2753 0.2827 0.3845 0.043 Uiso 1 1 calc R . .
C17 C 0.3328(3) 0.4885(7) 0.4298(4) 0.0319(17) Uani 1 1 d . . .
C18 C 0.3764(3) 0.5620(8) 0.4257(6) 0.053(2) Uani 1 1 d . . .
H18A H 0.3687 0.6472 0.4319 0.079 Uiso 1 1 calc R . .
H18B H 0.3912 0.5501 0.3785 0.079 Uiso 1 1 calc R . .
H18C H 0.3979 0.5367 0.4639 0.079 Uiso 1 1 calc R . .
C19 C 0.2976(4) 0.5411(8) 0.3760(6) 0.065(3) Uani 1 1 d . . .
H19A H 0.2933 0.6270 0.3858 0.097 Uiso 1 1 calc R . .
H19B H 0.2676 0.4994 0.3812 0.097 Uiso 1 1 calc R . .
H19C H 0.3092 0.5304 0.3267 0.097 Uiso 1 1 calc R . .
C20 C 0.3126(4) 0.4974(9) 0.5061(6) 0.068(3) Uani 1 1 d . . .
H20A H 0.3047 0.5813 0.5167 0.102 Uiso 1 1 calc R . .
H20B H 0.3356 0.4686 0.5411 0.102 Uiso 1 1 calc R . .
H20C H 0.2844 0.4478 0.5093 0.102 Uiso 1 1 calc R . .
C21 C 0.4842(5) 0.5742(13) 0.1053(8) 0.092(4) Uiso 1 1 d . A -1
C22 C 0.5073(6) 0.4671(17) -0.0446(10) 0.048(5) Uiso 0.50 1 d P A -1
C23 C 0.5018(6) 0.3916(17) 0.0128(14) 0.032(6) Uiso 0.50 1 d P A -1
C24 C 0.4916(8) 0.446(2) 0.0857(16) 0.074(7) Uiso 0.50 1 d P A -1
C25 C 0.4920(8) 0.646(2) 0.0326(14) 0.065(6) Uiso 0.50 1 d P A -1
C26 C 0.5014(6) 0.5897(18) -0.0381(15) 0.036(6) Uiso 0.50 1 d P A -1

loop_
_atom_site_aniso_label
_atom_site_aniso_U_11
_atom_site_aniso_U_22
_atom_site_aniso_U_33
_atom_site_aniso_U_23
_atom_site_aniso_U_13
_atom_site_aniso_U_12
Bi 0.03889(17) 0.03095(16) 0.02529(16) -0.00216(13) 0.00111(13) 0.00102(13)
Se 0.0474(5) 0.0360(4) 0.0307(4) -0.0039(3) 0.0083(4) 0.0004(4)
Fe1 0.0403(7) 0.0342(6) 0.0270(6) -0.0008(5) -0.0014(5) -0.0039(5)
Fe2 0.0426(7) 0.0377(6) 0.0278(6) -0.0005(5) 0.0060(5) -0.0061(5)
Fe3 0.0481(7) 0.0307(6) 0.0304(6) 0.0013(5) 0.0054(5) 0.0054(5)
Fe4 0.0366(6) 0.0303(6) 0.0267(6) -0.0018(4) -0.0030(5) 0.0016(5)
C1 0.055(5) 0.036(4) 0.032(5) -0.002(4) 0.000(4) 0.008(4)
O1 0.070(4) 0.054(4) 0.046(4) 0.003(3) -0.019(3) 0.015(3)
C2 0.057(6) 0.049(5) 0.025(4) -0.005(4) -0.004(4) 0.001(5)
O2 0.073(5) 0.079(5) 0.055(4) -0.006(4) 0.010(4) -0.037(4)
C3 0.084(7) 0.047(6) 0.044(6) -0.007(4) 0.010(5) -0.032(5)
O3 0.169(9) 0.085(6) 0.041(4) -0.012(4) 0.033(5) -0.051(6)
C4 0.044(5) 0.063(6) 0.022(4) -0.003(4) 0.003(4) -0.012(4)
O4 0.083(5) 0.040(4) 0.052(4) 0.006(3) -0.001(3) 0.007(3)
C5 0.067(7) 0.037(5) 0.055(6) 0.003(4) 0.011(5) -0.003(5)
O5 0.042(4) 0.095(6) 0.087(6) 0.006(4) -0.003(4) -0.005(4)
C6 0.068(7) 0.058(6) 0.045(6) 0.000(5) 0.009(5) 0.017(5)
O6 0.071(5) 0.114(7) 0.063(5) 0.000(4) -0.016(4) 0.041(5)
C7 0.060(6) 0.031(5) 0.039(5) -0.001(4) 0.003(5) 0.003(4)
O7 0.065(4) 0.055(4) 0.061(4) -0.001(3) 0.032(4) -0.003(3)
C8 0.063(6) 0.065(7) 0.028(5) 0.004(4) 0.014(4) 0.013(5)
O8 0.108(6) 0.027(4) 0.081(5) -0.016(3) 0.020(4) -0.009(4)
C9 0.048(6) 0.038(5) 0.048(5) 0.003(4) -0.011(4) -0.017(4)
O9 0.037(3) 0.064(4) 0.074(5) -0.015(4) 0.017(3) -0.003(3)
C10 0.044(5) 0.057(6) 0.045(5) 0.002(5) 0.005(4) 0.005(5)
O10 0.071(5) 0.050(4) 0.071(5) -0.014(3) -0.009(4) -0.024(4)
C11 0.055(5) 0.054(6) 0.042(5) 0.000(5) -0.006(4) -0.013(5)
O11 0.091(6) 0.086(5) 0.050(4) 0.034(4) -0.023(4) -0.018(4)
C12 0.034(4) 0.040(4) 0.024(4) -0.001(3) 0.002(3) -0.003(4)
C13 0.032(4) 0.057(6) 0.029(4) 0.001(4) -0.005(3) 0.004(4)
C14 0.061(6) 0.033(5) 0.032(4) 0.001(4) 0.000(4) 0.018(4)
C15 0.063(6) 0.029(4) 0.034(4) 0.000(4) 0.007(4) -0.005(4)
C16 0.038(5) 0.035(4) 0.036(4) 0.000(4) -0.002(4) -0.001(4)
C17 0.033(4) 0.034(4) 0.029(4) -0.005(3) 0.004(3) -0.001(3)
C18 0.050(6) 0.042(5) 0.067(6) -0.008(4) 0.009(5) -0.010(4)
C19 0.070(7) 0.038(5) 0.087(8) -0.004(5) -0.025(6) 0.013(5)
C20 0.090(8) 0.044(5) 0.069(7) -0.018(5) 0.027(6) -0.008(5)

loop_
_atom_type_symbol
_atom_type_description
_atom_type_scat_dispersion_real
_atom_type_scat_dispersion_imag
_atom_type_scat_source
C C 0.0033 0.0016 'International Tables Vol C Tables 4.2.6.8 and 6.1.1.4'
H H 0.0000 0.0000 'International Tables Vol C Tables 4.2.6.8 and 6.1.1.4'
O O 0.0106 0.0060 'International Tables Vol C Tables 4.2.6.8 and 6.1.1.4'
Fe Fe 0.3463 0.8444 'International Tables Vol C Tables 4.2.6.8 and 6.1.1.4'
Se Se -0.0929 2.2259 'International Tables Vol C Tables 4.2.6.8 and 6.1.1.4'
Bi Bi -4.1077 10.2566 'International Tables Vol C Tables 4.2.6.8 and 6.1.1.4'

loop_
_geom_angle_atom_site_label_1
_geom_angle_atom_site_label_2
_geom_angle_atom_site_label_3
_geom_angle
_geom_angle_site_symmetry_1
_geom_angle_site_symmetry_3
_geom_angle_publ_flag
Fe1 Bi Se 45.28(3) . . ?
Fe2 Bi Se 46.81(3) . . ?
Fe2 Bi Fe1 62.08(4) . . ?
Fe2 Bi Fe3 93.37(3) . . ?
Fe2 Bi Fe4 124.51(4) . . ?
Fe3 Bi Se 46.58(3) . . ?
Fe3 Bi Fe1 61.39(3) . . ?
Fe3 Bi Fe4 141.31(4) . . ?
Fe4 Bi Se 168.43(3) . . ?
Fe4 Bi Fe1 126.29(4) . . ?
Fe1 Se Bi 55.33(3) . . ?
Fe1 Se Fe2 70.41(4) . . ?
Fe1 Se Fe3 70.03(4) . . ?
Fe2 Se Bi 51.79(3) . . ?
Fe3 Se Bi 52.32(3) . . ?
Fe3 Se Fe2 104.09(5) . . ?
Bi Fe1 Fe2 56.50(3) . . ?
Se Fe1 Bi 79.38(4) . . ?
Se Fe1 Fe2 55.59(4) . . ?
Se Fe1 Fe3 55.67(4) . . ?
Fe3 Fe1 Bi 57.20(3) . . ?
Fe3 Fe1 Fe2 87.52(5) . . ?
C9 Fe1 Bi 80.2(3) . . ?
C9 Fe1 Se 154.7(3) . . ?
C9 Fe1 Fe2 122.0(3) . . ?
C9 Fe1 Fe3 100.3(3) . . ?
C9 Fe1 C10 95.2(4) . . ?
C10 Fe1 Bi 144.1(3) . . ?
C10 Fe1 Se 92.7(3) . . ?
C10 Fe1 Fe2 142.6(3) . . ?
C10 Fe1 Fe3 89.3(3) . . ?
C11 Fe1 Bi 118.1(3) . . ?
C11 Fe1 Se 106.3(3) . . ?
C11 Fe1 Fe2 76.2(3) . . ?
C11 Fe1 Fe3 161.1(3) . . ?
C11 Fe1 C9 96.4(4) . . ?
C11 Fe1 C10 97.8(4) . . ?
Bi Fe2 Fe1 61.42(3) . . ?
Se Fe2 Bi 81.40(4) . . ?
Se Fe2 Fe1 53.99(4) . . ?
C3 Fe2 Bi 167.2(3) . . ?
C3 Fe2 Se 90.3(3) . . ?
C3 Fe2 Fe1 105.8(3) . . ?
C3 Fe2 C4 94.8(4) . . ?
C4 Fe2 Bi 89.3(2) . . ?
C4 Fe2 Se 157.2(3) . . ?
C4 Fe2 Fe1 103.3(3) . . ?
C5 Fe2 Bi 92.1(3) . . ?
C5 Fe2 Se 100.9(3) . . ?
C5 Fe2 Fe1 143.9(3) . . ?
C5 Fe2 C3 99.1(5) . . ?
C5 Fe2 C4 100.2(4) . . ?
Bi Fe3 Fe1 61.41(3) . . ?
Se Fe3 Bi 81.10(4) . . ?
Se Fe3 Fe1 54.30(4) . . ?
C6 Fe3 Bi 94.5(3) . . ?
C6 Fe3 Se 103.6(3) . . ?
C6 Fe3 Fe1 147.6(3) . . ?
C6 Fe3 C8 97.8(4) . . ?
C7 Fe3 Bi 90.6(3) . . ?
C7 Fe3 Se 152.3(3) . . ?
C7 Fe3 Fe1 98.6(3) . . ?
C7 Fe3 C6 103.3(4) . . ?
C7 Fe3 C8 92.8(4) . . ?
C8 Fe3 Bi 166.1(3) . . ?
C8 Fe3 Se 89.7(3) . . ?
C8 Fe3 Fe1 104.8(3) . . ?
C1 Fe4 Bi 89.7(3) . . ?
C1 Fe4 C12 106.2(3) . . ?
C1 Fe4 C13 144.8(3) . . ?
C1 Fe4 C14 151.6(4) . . ?
C1 Fe4 C15 112.9(4) . . ?
C1 Fe4 C16 91.0(3) . . ?
C2 Fe4 Bi 89.4(3) . . ?
C2 Fe4 C1 94.3(4) . . ?
C2 Fe4 C12 104.4(3) . . ?
C2 Fe4 C13 91.4(4) . . ?
C2 Fe4 C14 114.0(4) . . ?
C2 Fe4 C15 152.7(4) . . ?
C2 Fe4 C16 143.4(3) . . ?
C12 Fe4 Bi 157.8(2) . . ?
C13 Fe4 Bi 125.2(2) . . ?
C13 Fe4 C12 39.0(3) . . ?
C13 Fe4 C14 39.2(3) . . ?
C14 Fe4 Bi 92.2(2) . . ?
C14 Fe4 C12 66.4(3) . . ?
C15 Fe4 Bi 93.1(2) . . ?
C15 Fe4 C12 66.7(3) . . ?
C15 Fe4 C13 65.1(3) . . ?
C15 Fe4 C14 38.7(3) . . ?
C15 Fe4 C16 39.3(3) . . ?
C16 Fe4 Bi 126.9(2) . . ?
C16 Fe4 C12 39.9(3) . . ?
C16 Fe4 C13 65.1(3) . . ?
C16 Fe4 C14 65.4(3) . . ?
O1 C1 Fe4 178.0(7) . . ?
O2 C2 Fe4 177.2(8) . . ?
O3 C3 Fe2 178.7(10) . . ?
O4 C4 Fe2 178.0(8) . . ?
O5 C5 Fe2 177.8(9) . . ?
O6 C6 Fe3 177.6(9) . . ?
O7 C7 Fe3 178.9(8) . . ?
O8 C8 Fe3 177.1(9) . . ?
O9 C9 Fe1 176.0(7) . . ?
O10 C10 Fe1 177.7(9) . . ?
O11 C11 Fe1 174.5(8) . . ?
C13 C12 Fe4 69.2(4) . . ?
C13 C12 C16 104.4(7) . . ?
C13 C12 C17 128.1(7) . . ?
C16 C12 Fe4 68.7(4) . . ?
C16 C12 C17 127.3(7) . . ?
C17 C12 Fe4 130.7(5) . . ?
C12 C13 Fe4 71.8(4) . . ?
C14 C13 Fe4 71.0(5) . . ?
C14 C13 C12 110.9(7) . . ?
C13 C14 Fe4 69.9(4) . . ?
C15 C14 Fe4 70.0(5) . . ?
C15 C14 C13 107.1(7) . . ?
C14 C15 Fe4 71.3(5) . . ?
C14 C15 C16 108.5(7) . . ?
C16 C15 Fe4 70.4(5) . . ?
C12 C16 Fe4 71.4(4) . . ?
C15 C16 Fe4 70.3(5) . . ?
C15 C16 C12 109.2(7) . . ?
C12 C17 C19 111.0(7) . . ?
C12 C17 C20 106.5(7) . . ?
C18 C17 C12 113.0(7) . . ?
C18 C17 C19 108.0(7) . . ?
C18 C17 C20 109.2(7) . . ?
C20 C17 C19 109.0(8) . . ?
C24 C21 C25 104.8(15) . . ?
C23 C22 C26 121.7(18) . . ?
C22 C23 C24 118.3(19) . . ?
C21 C24 C23 129.1(19) . . ?
C26 C25 C21 124.7(18) . . ?
C22 C26 C25 121.2(19) . . ?

loop_
_geom_bond_atom_site_label_1
_geom_bond_atom_site_label_2
_geom_bond_distance
_geom_bond_site_symmetry_2
_geom_bond_publ_flag
Bi Se 3.2418(9) . ?
Bi Fe1 2.7128(11) . ?
Bi Fe2 2.5762(12) . ?
Bi Fe3 2.5970(12) . ?
Bi Fe4 2.6181(11) . ?
Se Fe1 2.3438(14) . ?
Se Fe2 2.3905(14) . ?
Se Fe3 2.3832(14) . ?
Fe1 Fe2 2.7297(16) . ?
Fe1 Fe3 2.7125(15) . ?
Fe1 C9 1.785(10) . ?
Fe1 C10 1.819(11) . ?
Fe1 C11 1.784(10) . ?
Fe2 C3 1.775(10) . ?
Fe2 C4 1.801(10) . ?
Fe2 C5 1.753(11) . ?
Fe3 C6 1.790(11) . ?
Fe3 C7 1.778(9) . ?
Fe3 C8 1.815(11) . ?
Fe4 C1 1.775(9) . ?
Fe4 C2 1.751(10) . ?
Fe4 C12 2.121(7) . ?
Fe4 C13 2.087(8) . ?
Fe4 C14 2.101(8) . ?
Fe4 C15 2.085(8) . ?
Fe4 C16 2.085(8) . ?
C1 O1 1.145(9) . ?
C2 O2 1.152(10) . ?
C3 O3 1.158(11) . ?
C4 O4 1.147(11) . ?
C5 O5 1.154(11) . ?
C6 O6 1.134(11) . ?
C7 O7 1.154(10) . ?
C8 O8 1.141(11) . ?
C9 O9 1.157(11) . ?
C10 O10 1.130(11) . ?
C11 O11 1.142(11) . ?
C12 C13 1.406(11) . ?
C12 C16 1.436(11) . ?
C12 C17 1.524(11) . ?
C13 C14 1.403(12) . ?
C14 C15 1.388(12) . ?
C15 C16 1.400(11) . ?
C17 C18 1.496(11) . ?
C17 C19 1.535(12) . ?
C17 C20 1.530(12) . ?
C21 C24 1.49(3) . ?
C21 C25 1.58(3) . ?
C22 C23 1.36(3) . ?
C22 C26 1.38(3) . ?
C23 C24 1.51(3) . ?
C25 C26 1.47(3) . ?
